data_7233524
loop_
_publ_author_name
'Wei, Ning'
'Jia, Lina'
'Shang, Zeren'
'Gong, Junbo'
'Wu, Songgu'
'Wang, Jingkang'
'Tang, Weiwei'

_publ_section_title
;
 Polymorphism of levofloxacin: structure, properties and phase
 transformation
;
_journal_issue 41
_journal_name_full CrystEngComm
_journal_page_first 6196
_journal_paper_doi 10.1039/C9CE00847K
_journal_volume 21
_journal_year 2019
_chemical_absolute_configuration syn
_chemical_formula_moiety 'C18 H20 F N3 O4, 0.5(C2 H6 O2), 0.5(C2 O2)'
_chemical_formula_sum 'C20 H26 F N3 O6'
_chemical_formula_weight 423.44
_space_group_crystal_system monoclinic
_space_group_IT_number 5
_space_group_name_Hall 'C 2y'
_space_group_name_H-M_alt 'C 1 2 1'
_symmetry_space_group_name_Hall 'C 2y'
_symmetry_space_group_name_H-M 'C 1 2 1'
_atom_sites_solution_hydrogens geom
_audit_creation_date 2019-03-03
_audit_creation_method
;
Olex2 1.2-beta
(compiled 2017.03.28 svn.r3405 for OlexSys, GUI svn.r5335)
;
_audit_update_record
;
2019-08-07 deposited with the CCDC.    2019-08-28 downloaded from the CCDC.
;
_cell_angle_alpha 90
_cell_angle_beta 105.31(3)
_cell_angle_gamma 90
_cell_formula_units_Z 4
_cell_length_a 17.353(4)
_cell_length_b 6.784(3)
_cell_length_c 18.680(6)
_cell_measurement_reflns_used 7112
_cell_measurement_temperature 113(2)
_cell_measurement_theta_max 27.8984
_cell_measurement_theta_min 1.4252
_cell_volume 2121.0(13)
_computing_cell_refinement crystalclear
_computing_data_collection crystalclear
_computing_data_reduction crystalclear
_computing_molecular_graphics 'Olex2 (Dolomanov et al., 2009)'
_computing_publication_material 'Olex2 (Dolomanov et al., 2009)'
_computing_structure_refinement 'ShelXL (Sheldrick, 2015)'
_computing_structure_solution 'SHELXS-97 (Sheldrick, 1990)'
_diffrn_ambient_temperature 113.15
_diffrn_measured_fraction_theta_full 0.989
_diffrn_measured_fraction_theta_max 0.989
_diffrn_measurement_device_type 'Bruker P4'
_diffrn_measurement_method '\w scans'
_diffrn_radiation_monochromator graphite
_diffrn_radiation_type MoK\a
_diffrn_radiation_wavelength 0.71073
_diffrn_reflns_av_R_equivalents 0.0596
_diffrn_reflns_av_unetI/netI 0.0557
_diffrn_reflns_Laue_measured_fraction_full 0.989
_diffrn_reflns_Laue_measured_fraction_max 0.989
_diffrn_reflns_limit_h_max 20
_diffrn_reflns_limit_h_min -20
_diffrn_reflns_limit_k_max 8
_diffrn_reflns_limit_k_min -8
_diffrn_reflns_limit_l_max 22
_diffrn_reflns_limit_l_min -22
_diffrn_reflns_number 9926
_diffrn_reflns_point_group_measured_fraction_full 0.993
_diffrn_reflns_point_group_measured_fraction_max 0.993
_diffrn_reflns_theta_full 24.999
_diffrn_reflns_theta_max 24.999
_diffrn_reflns_theta_min 2.261
_exptl_absorpt_coefficient_mu 0.104
_exptl_absorpt_correction_T_max 1
_exptl_absorpt_correction_T_min 0.7595
_exptl_absorpt_correction_type multi-scan
_exptl_absorpt_process_details crystalclear
_exptl_crystal_density_diffrn 1.326
_exptl_crystal_description plate
_exptl_crystal_F_000 896
_exptl_crystal_size_max 0.2
_exptl_crystal_size_mid 0.18
_exptl_crystal_size_min 0.12
_refine_diff_density_max 0.774
_refine_diff_density_min -0.663
_refine_diff_density_rms 0.086
_refine_ls_abs_structure_details
;
 Refined as an inversion twin.
;
_refine_ls_extinction_coef 0.035(9)
_refine_ls_extinction_expression Fc^*^=kFc[1+0.001xFc^2^\l^3^/sin(2\q)]^-1/4^
_refine_ls_extinction_method 'SHELXL-2014/7 (Sheldrick 2014'
_refine_ls_goodness_of_fit_ref 1.049
_refine_ls_hydrogen_treatment constr
_refine_ls_matrix_type full
_refine_ls_number_parameters 312
_refine_ls_number_reflns 3673
_refine_ls_number_restraints 55
_refine_ls_restrained_S_all 1.061
_refine_ls_R_factor_all 0.0983
_refine_ls_R_factor_gt 0.0888
_refine_ls_shift/su_max 0.000
_refine_ls_shift/su_mean 0.000
_refine_ls_structure_factor_coef Fsqd
_refine_ls_weighting_details 'w=1/[\s^2^(Fo^2^)+(0.1967P)^2^+0.1428P] where P=(Fo^2^+2Fc^2^)/3'
_refine_ls_weighting_scheme calc
_refine_ls_wR_factor_gt 0.2529
_refine_ls_wR_factor_ref 0.2662
_reflns_Friedel_coverage 0.836
_reflns_Friedel_fraction_full 0.998
_reflns_Friedel_fraction_max 0.998
_reflns_number_gt 3071
_reflns_number_total 3673
_reflns_threshold_expression 'I > 2\s(I)'
_cod_data_source_file c9ce00847k2.cif
_cod_data_source_block r20190117d1
_cod_depositor_comments 'Adding full bibliography for 7233523--7233525.cif.'
_cod_database_code 7233524
_shelx_shelxl_version_number 2014/7
_shelx_space_group_comment
;
The symmetry employed for this shelxl refinement is uniquely defined
by the following loop, which should always be used as a source of
symmetry information in preference to the above space-group names.
They are only intended as comments.
;
_shelx_estimated_absorpt_t_max 0.988
_shelx_estimated_absorpt_t_min 0.979
_olex2_refinement_description
;
1. Twinned data refinement
 Scales: -3(2)
 4(2)
2. Fixed Uiso
 At 1.2 times of:
  All C(H) groups, All C(H,H) groups
 At 1.5 times of:
  All C(H,H,H) groups, All O(H) groups
3. Restrained distances
 O1S-C1S = O2S-C2S
 1.4 with sigma of 0.01
 C1S-C2S
 1.54 with sigma of 0.01
 O4S-C4S = O3S-C3S
 1.4 with sigma of 0.01
 C4S-C3S
 1.54 with sigma of 0.01
4. Uiso/Uaniso restraints and constraints
O4S \\sim O3S \\sim C4S \\sim C3S: within 2A with sigma of 0.01 and sigma for
terminal atoms of 0.02
Uanis(C18) \\sim Ueq: with sigma of 0.005 and sigma for terminal atoms of 0.01
Uanis(O4S) \\sim Ueq, Uanis(O3S) \\sim Ueq, Uanis(C4S) \\sim Ueq, Uanis(C3S)
\\sim Ueq: with sigma of 0.01 and sigma for terminal atoms of 0.02
5. Others
 Fixed Sof: O1S(0.5) H1S(0.5) O2S(0.5) H2S(0.5) C1S(0.5) H1SA(0.5) H1SB(0.5)
 C2S(0.5) H2SA(0.5) H2SB(0.5) O4S(0.5) O3S(0.5) C4S(0.5) C3S(0.5)
6.a Ternary CH refined with riding coordinates:
 C11(H11)
6.b Secondary CH2 refined with riding coordinates:
 C16(H16A,H16B), C17(H17A,H17B), C14(H14A,H14B), C15(H15A,H15B), C12(H12A,
 H12B), C1S(H1SA,H1SB), C2S(H2SA,H2SB)
6.c Me refined with riding coordinates:
 C18(H18A,H18B,H18C), C13(H13A,H13B,H13C)
6.d Aromatic/amide H refined with riding coordinates:
 C4(H4), C1(H1A)
6.e Idealised tetrahedral OH refined as rotating group:
 O1(H1), O1S(H1S), O2S(H2S)
;
_olex2_submission_special_instructions 'No special instructions were received'

loop_
_space_group_symop_operation_xyz
'x, y, z'
'-x, y, -z'
'x+1/2, y+1/2, z'
'-x+1/2, y+1/2, -z'

loop_
_atom_site_label
_atom_site_type_symbol
_atom_site_fract_x
_atom_site_fract_y
_atom_site_fract_z
_atom_site_U_iso_or_equiv
_atom_site_adp_type
_atom_site_occupancy
_atom_site_site_symmetry_order
_atom_site_calc_flag
_atom_site_refinement_flags_posn
_atom_site_refinement_flags_adp
_atom_site_refinement_flags_occupancy
_atom_site_disorder_assembly
_atom_site_disorder_group
F1 F 0.95727(17) 0.9444(7) 0.90409(17) 0.0482(10) Uani 1 1 d . . . A 5
O4 O 0.6850(2) 0.8995(7) 0.7713(2) 0.0448(11) Uani 1 1 d . . . A 5
O3 O 0.8111(2) 0.9331(7) 1.10376(19) 0.0417(10) Uani 1 1 d . . . A 5
O1 O 0.7010(3) 0.9242(8) 1.1681(2) 0.0514(11) Uani 1 1 d . . . A 5
H1 H 0.7462 0.9150 1.1599 0.077 Uiso 1 1 calc GR . . A 5
O2 O 0.5748(2) 0.9242(8) 1.1024(2) 0.0536(12) Uani 1 1 d . . . A 5
N3 N 0.8444(4) 1.0281(11) 0.6220(3) 0.0642(18) Uani 1 1 d . . . A 5
N2 N 0.8435(3) 0.9261(10) 0.7694(3) 0.0478(13) Uani 1 1 d . . . A 5
N1 N 0.6410(3) 0.9114(7) 0.9053(3) 0.0370(11) Uani 1 1 d . . . A 5
C18 C 0.8118(7) 1.131(2) 0.5524(5) 0.094(3) Uani 1 1 d . U . A 5
H18A H 0.7966 1.0351 0.5119 0.142 Uiso 1 1 calc R . . A 5
H18B H 0.7646 1.2064 0.5555 0.142 Uiso 1 1 calc R . . A 5
H18C H 0.8521 1.2212 0.5429 0.142 Uiso 1 1 calc R . . A 5
C16 C 0.8675(5) 1.1682(12) 0.6833(4) 0.0598(19) Uani 1 1 d . . . A 5
H16A H 0.8201 1.2459 0.6861 0.072 Uiso 1 1 calc R . . A 5
H16B H 0.9076 1.2607 0.6735 0.072 Uiso 1 1 calc R . . A 5
C17 C 0.9015(4) 1.0669(12) 0.7562(4) 0.0510(16) Uani 1 1 d . . . A 5
H17A H 0.9515 0.9975 0.7552 0.061 Uiso 1 1 calc R . . A 5
H17B H 0.9143 1.1654 0.7967 0.061 Uiso 1 1 calc R . . A 5
C14 C 0.8160(4) 0.7843(11) 0.7106(3) 0.0480(16) Uani 1 1 d . . . A 5
H14A H 0.7734 0.7019 0.7217 0.058 Uiso 1 1 calc R . . A 5
H14B H 0.8607 0.6967 0.7078 0.058 Uiso 1 1 calc R . . A 5
C15 C 0.7837(4) 0.8876(14) 0.6367(4) 0.061(2) Uani 1 1 d . . . A 5
H15A H 0.7699 0.7885 0.5964 0.074 Uiso 1 1 calc R . . A 5
H15B H 0.7345 0.9606 0.6372 0.074 Uiso 1 1 calc R . . A 5
C6 C 0.8221(3) 0.9236(10) 0.8357(3) 0.0372(12) Uani 1 1 d . . . A 5
C5 C 0.8786(3) 0.9360(9) 0.9039(3) 0.0364(12) Uani 1 1 d . . . A 5
C4 C 0.8611(3) 0.9375(9) 0.9715(3) 0.0360(12) Uani 1 1 d . . . A 5
H4 H 0.9024 0.9463 1.0164 0.043 Uiso 1 1 calc R . . A 5
C9 C 0.7814(3) 0.9258(9) 0.9725(3) 0.0331(11) Uani 1 1 d . . . A 5
C3 C 0.7593(3) 0.9274(8) 1.0426(3) 0.0371(12) Uani 1 1 d . . . A 5
C2 C 0.6752(3) 0.9241(9) 1.0369(3) 0.0362(12) Uani 1 1 d . . . A 5
C1 C 0.6196(3) 0.9196(9) 0.9690(3) 0.0400(13) Uani 1 1 d . . . A 5
H1A H 0.5644 0.9223 0.9673 0.048 Uiso 1 1 calc R . . A 5
C8 C 0.7216(3) 0.9149(8) 0.9048(3) 0.0337(12) Uani 1 1 d . . . A 5
C7 C 0.7419(3) 0.9112(9) 0.8374(3) 0.0369(12) Uani 1 1 d . . . A 5
C12 C 0.6120(3) 0.8020(10) 0.7775(3) 0.0423(14) Uani 1 1 d . . . A 5
H12A H 0.6238 0.6639 0.7939 0.051 Uiso 1 1 calc R . . A 5
H12B H 0.5722 0.8004 0.7285 0.051 Uiso 1 1 calc R . . A 5
C11 C 0.5785(3) 0.9112(10) 0.8329(3) 0.0423(14) Uani 1 1 d . . . A 5
H11 H 0.5312 0.8363 0.8395 0.051 Uiso 1 1 calc R . . A 5
C13 C 0.5521(4) 1.1163(11) 0.8094(4) 0.0537(17) Uani 1 1 d . . . A 5
H13A H 0.5112 1.1123 0.7619 0.080 Uiso 1 1 calc R . . A 5
H13B H 0.5299 1.1777 0.8471 0.080 Uiso 1 1 calc R . . A 5
H13C H 0.5980 1.1933 0.8039 0.080 Uiso 1 1 calc R . . A 5
C10 C 0.6453(3) 0.9260(10) 1.1045(3) 0.0427(13) Uani 1 1 d . . . A 5
O1S O 0.4712(5) 0.3129(17) 0.5973(6) 0.060(3) Uani 0.5 1 d D . P B 1
H1S H 0.4731 0.1906 0.6044 0.089 Uiso 0.5 1 calc GR . P B 1
O2S O 0.5239(6) 0.7416(14) 0.5978(5) 0.059(3) Uani 0.5 1 d D . P B 1
H2S H 0.4835 0.6984 0.6095 0.088 Uiso 0.5 1 calc GR . P B 1
C1S C 0.5468(6) 0.3963(18) 0.6311(6) 0.059(4) Uani 0.5 1 d D . P B 1
H1SA H 0.5872 0.2914 0.6342 0.070 Uiso 0.5 1 calc R . P B 1
H1SB H 0.5473 0.4309 0.6827 0.070 Uiso 0.5 1 calc R . P B 1
C2S C 0.5766(8) 0.5838(17) 0.5957(7) 0.053(3) Uani 0.5 1 d D . P B 1
H2SA H 0.6316 0.6187 0.6240 0.064 Uiso 0.5 1 calc R . P B 1
H2SB H 0.5769 0.5559 0.5437 0.064 Uiso 0.5 1 calc R . P B 1
O4S O 0.4103(7) 1.0865(17) 0.4497(6) 0.067(3) Uani 0.5 1 d D U P C 2
O3S O 0.4903(7) 0.9329(18) 0.5952(5) 0.065(2) Uani 0.5 1 d D U P C 2
C4S C 0.4582(16) 0.920(4) 0.4542(13) 0.104(5) Uani 0.5 1 d D U P C 2
C3S C 0.5182(13) 0.924(5) 0.5317(10) 0.099(5) Uani 0.5 1 d D U P C 2

loop_
_atom_site_aniso_label
_atom_site_aniso_U_11
_atom_site_aniso_U_22
_atom_site_aniso_U_33
_atom_site_aniso_U_23
_atom_site_aniso_U_13
_atom_site_aniso_U_12
F1 0.0209(16) 0.069(2) 0.0547(18) -0.0093(19) 0.0092(13) 0.0000(18)
O4 0.0232(18) 0.061(3) 0.049(2) 0.001(2) 0.0069(15) 0.001(2)
O3 0.037(2) 0.042(2) 0.044(2) 0.0000(19) 0.0078(15) -0.002(2)
O1 0.048(2) 0.055(3) 0.055(2) 0.000(2) 0.0201(18) 0.001(3)
O2 0.040(2) 0.056(3) 0.073(3) -0.002(3) 0.029(2) -0.004(3)
N3 0.060(4) 0.093(5) 0.046(3) 0.007(3) 0.026(3) 0.009(3)
N2 0.040(3) 0.058(3) 0.047(2) -0.011(3) 0.0156(19) -0.015(3)
N1 0.026(2) 0.031(2) 0.053(3) -0.003(2) 0.0100(18) 0.003(2)
C18 0.090(6) 0.131(8) 0.067(5) 0.025(5) 0.030(4) 0.009(6)
C16 0.059(4) 0.058(4) 0.073(4) 0.003(3) 0.036(4) -0.002(3)
C17 0.034(3) 0.065(4) 0.059(3) -0.003(3) 0.021(3) -0.009(3)
C14 0.033(3) 0.063(4) 0.050(3) -0.009(3) 0.014(2) 0.002(3)
C15 0.040(3) 0.095(6) 0.050(3) -0.008(4) 0.014(3) -0.003(4)
C6 0.030(3) 0.037(3) 0.046(3) -0.005(3) 0.012(2) -0.004(3)
C5 0.023(2) 0.037(3) 0.048(3) -0.005(3) 0.0081(19) 0.004(3)
C4 0.025(2) 0.033(3) 0.047(3) -0.004(3) 0.006(2) 0.000(3)
C9 0.029(3) 0.023(2) 0.047(3) 0.000(2) 0.008(2) -0.005(3)
C3 0.038(3) 0.021(2) 0.054(3) -0.001(3) 0.015(2) 0.002(3)
C2 0.034(3) 0.025(3) 0.052(3) 0.003(3) 0.015(2) -0.002(3)
C1 0.030(3) 0.034(3) 0.060(3) 0.004(3) 0.019(2) 0.002(3)
C8 0.025(3) 0.025(3) 0.052(3) 0.000(2) 0.011(2) 0.001(2)
C7 0.031(3) 0.033(3) 0.043(3) -0.004(2) 0.005(2) -0.001(3)
C12 0.021(3) 0.048(3) 0.056(3) -0.001(3) 0.005(2) 0.001(3)
C11 0.021(2) 0.046(3) 0.056(3) -0.002(3) 0.004(2) -0.003(3)
C13 0.038(3) 0.057(4) 0.060(3) 0.007(3) 0.001(3) 0.010(3)
C10 0.038(3) 0.034(3) 0.058(3) 0.001(3) 0.018(2) -0.001(3)
O1S 0.052(6) 0.063(6) 0.083(6) -0.030(5) 0.052(5) -0.002(5)
O2S 0.070(7) 0.055(6) 0.054(5) -0.002(4) 0.021(5) -0.008(5)
C1S 0.055(7) 0.073(10) 0.063(7) 0.054(7) 0.042(6) 0.051(8)
C2S 0.055(8) 0.070(9) 0.042(6) 0.006(6) 0.024(5) 0.007(7)
O4S 0.074(6) 0.066(6) 0.068(5) -0.003(5) 0.031(5) -0.002(5)
O3S 0.087(6) 0.055(5) 0.056(4) 0.000(5) 0.027(4) 0.003(5)
C4S 0.104(9) 0.109(8) 0.093(8) -0.005(8) 0.015(7) -0.003(8)
C3S 0.102(9) 0.103(8) 0.084(8) -0.003(8) 0.011(7) 0.008(8)

loop_
_atom_type_symbol
_atom_type_description
_atom_type_scat_dispersion_real
_atom_type_scat_dispersion_imag
_atom_type_scat_source
C C 0.0033 0.0016 'International Tables Vol C Tables 4.2.6.8 and 6.1.1.4'
H H 0.0000 0.0000 'International Tables Vol C Tables 4.2.6.8 and 6.1.1.4'
F F 0.0171 0.0103 'International Tables Vol C Tables 4.2.6.8 and 6.1.1.4'
N N 0.0061 0.0033 'International Tables Vol C Tables 4.2.6.8 and 6.1.1.4'
O O 0.0106 0.0060 'International Tables Vol C Tables 4.2.6.8 and 6.1.1.4'

loop_
_geom_angle_atom_site_label_1
_geom_angle_atom_site_label_2
_geom_angle_atom_site_label_3
_geom_angle
_geom_angle_site_symmetry_1
_geom_angle_site_symmetry_3
C7 O4 C12 113.0(4) . .
C10 O1 H1 109.5 . .
C18 N3 C16 110.5(8) . .
C18 N3 C15 110.0(7) . .
C16 N3 C15 109.3(5) . .
C14 N2 C17 114.4(5) . .
C6 N2 C17 121.4(5) . .
C6 N2 C14 124.0(5) . .
C1 N1 C8 121.1(5) . .
C1 N1 C11 120.0(4) . .
C8 N1 C11 118.7(4) . .
N3 C18 H18A 109.5 . .
N3 C18 H18B 109.5 . .
N3 C18 H18C 109.5 . .
H18A C18 H18B 109.5 . .
H18A C18 H18C 109.5 . .
H18B C18 H18C 109.5 . .
N3 C16 H16A 109.2 . .
N3 C16 H16B 109.2 . .
N3 C16 C17 111.9(6) . .
H16A C16 H16B 107.9 . .
C17 C16 H16A 109.2 . .
C17 C16 H16B 109.2 . .
N2 C17 C16 109.3(6) . .
N2 C17 H17A 109.8 . .
N2 C17 H17B 109.8 . .
C16 C17 H17A 109.8 . .
C16 C17 H17B 109.8 . .
H17A C17 H17B 108.3 . .
N2 C14 H14A 109.5 . .
N2 C14 H14B 109.5 . .
N2 C14 C15 110.6(7) . .
H14A C14 H14B 108.1 . .
C15 C14 H14A 109.5 . .
C15 C14 H14B 109.5 . .
N3 C15 C14 110.6(5) . .
N3 C15 H15A 109.5 . .
N3 C15 H15B 109.5 . .
C14 C15 H15A 109.5 . .
C14 C15 H15B 109.5 . .
H15A C15 H15B 108.1 . .
N2 C6 C5 121.9(5) . .
N2 C6 C7 121.6(5) . .
C5 C6 C7 116.5(5) . .
F1 C5 C6 117.8(4) . .
F1 C5 C4 117.5(4) . .
C4 C5 C6 124.7(5) . .
C5 C4 H4 120.9 . .
C5 C4 C9 118.3(5) . .
C9 C4 H4 120.9 . .
C4 C9 C3 120.6(5) . .
C4 C9 C8 119.4(5) . .
C8 C9 C3 120.0(5) . .
O3 C3 C9 121.6(5) . .
O3 C3 C2 122.5(5) . .
C2 C3 C9 115.9(5) . .
C3 C2 C10 120.8(5) . .
C1 C2 C3 121.3(5) . .
C1 C2 C10 117.8(5) . .
N1 C1 C2 122.0(5) . .
N1 C1 H1A 119.0 . .
C2 C1 H1A 119.0 . .
N1 C8 C9 119.6(4) . .
C7 C8 N1 119.8(5) . .
C7 C8 C9 120.5(5) . .
O4 C7 C6 117.9(5) . .
O4 C7 C8 121.5(5) . .
C8 C7 C6 120.6(5) . .
O4 C12 H12A 109.8 . .
O4 C12 H12B 109.8 . .
O4 C12 C11 109.3(5) . .
H12A C12 H12B 108.3 . .
C11 C12 H12A 109.8 . .
C11 C12 H12B 109.8 . .
N1 C11 C12 107.6(4) . .
N1 C11 H11 108.2 . .
N1 C11 C13 111.0(5) . .
C12 C11 H11 108.2 . .
C13 C11 C12 113.5(5) . .
C13 C11 H11 108.2 . .
C11 C13 H13A 109.5 . .
C11 C13 H13B 109.5 . .
C11 C13 H13C 109.5 . .
H13A C13 H13B 109.5 . .
H13A C13 H13C 109.5 . .
H13B C13 H13C 109.5 . .
O1 C10 C2 115.4(5) . .
O2 C10 O1 121.4(5) . .
O2 C10 C2 123.2(5) . .
C1S O1S H1S 109.5 . .
C2S O2S H2S 109.5 . .
O1S C1S H1SA 107.3 . .
O1S C1S H1SB 107.3 . .
O1S C1S C2S 120.1(10) . .
H1SA C1S H1SB 106.9 . .
C2S C1S H1SA 107.3 . .
C2S C1S H1SB 107.3 . .
O2S C2S C1S 108.1(9) . .
O2S C2S H2SA 110.1 . .
O2S C2S H2SB 110.1 . .
C1S C2S H2SA 110.1 . .
C1S C2S H2SB 110.1 . .
H2SA C2S H2SB 108.4 . .
C4S O4S C3S 14(2) . 2_656
C3S O3S C4S 17.1(17) . 2_656
O4S C4S O3S 112(2) . 2_656
O4S C4S C4S 110.5(14) . 2_656
O4S C4S C3S 106(2) . .
O3S C4S C4S 97(2) 2_656 2_656
O3S C4S C3S 102.8(16) 2_656 .
C3S C4S O4S 116(7) 2_656 .
C3S C4S O3S 75(5) 2_656 2_656
C3S C4S C4S 6.1(12) . 2_656
C3S C4S C4S 22(4) 2_656 2_656
C3S C4S C3S 28(5) 2_656 .
O3S C3S O4S 101.9(15) . 2_656
O3S C3S C4S 120.0(17) . .
C4S C3S O4S 50(5) 2_656 2_656
C4S C3S O4S 120(2) . 2_656
C4S C3S O3S 88(5) 2_656 .
C4S C3S C4S 151(5) 2_656 .
C4S C3S C3S 142(6) 2_656 2_656
C3S C3S O4S 112.9(14) 2_656 2_656
C3S C3S O3S 130(3) 2_656 .
C3S C3S C4S 10(2) 2_656 .

loop_
_geom_bond_atom_site_label_1
_geom_bond_atom_site_label_2
_geom_bond_distance
_geom_bond_site_symmetry_2
F1 C5 1.366(6) .
O4 C7 1.365(7) .
O4 C12 1.460(7) .
O3 C3 1.254(7) .
O1 H1 0.8400 .
O1 C10 1.319(7) .
O2 C10 1.214(7) .
N3 C18 1.453(11) .
N3 C16 1.459(10) .
N3 C15 1.498(10) .
N2 C17 1.455(8) .
N2 C14 1.443(8) .
N2 C6 1.385(7) .
N1 C1 1.337(7) .
N1 C8 1.402(6) .
N1 C11 1.493(7) .
C18 H18A 0.9800 .
C18 H18B 0.9800 .
C18 H18C 0.9800 .
C16 H16A 0.9900 .
C16 H16B 0.9900 .
C16 C17 1.500(11) .
C17 H17A 0.9900 .
C17 H17B 0.9900 .
C14 H14A 0.9900 .
C14 H14B 0.9900 .
C14 C15 1.518(10) .
C15 H15A 0.9900 .
C15 H15B 0.9900 .
C6 C5 1.390(7) .
C6 C7 1.403(7) .
C5 C4 1.373(8) .
C4 H4 0.9500 .
C4 C9 1.390(7) .
C9 C3 1.459(7) .
C9 C8 1.411(7) .
C3 C2 1.436(7) .
C2 C1 1.376(8) .
C2 C10 1.486(7) .
C1 H1A 0.9500 .
C8 C7 1.394(7) .
C12 H12A 0.9900 .
C12 H12B 0.9900 .
C12 C11 1.509(9) .
C11 H11 1.0000 .
C11 C13 1.494(10) .
C13 H13A 0.9800 .
C13 H13B 0.9800 .
C13 H13C 0.9800 .
O1S H1S 0.8400 .
O1S C1S 1.415(11) .
O2S H2S 0.8400 .
O2S C2S 1.415(11) .
C1S H1SA 0.9900 .
C1S H1SB 0.9900 .
C1S C2S 1.583(11) .
C2S H2SA 0.9900 .
C2S H2SB 0.9900 .
O4S C4S 1.394(14) .
O4S C3S 1.63(3) 2_656
O3S C4S 1.45(3) 2_656
O3S C3S 1.395(14) .
C4S O3S 1.45(3) 2_656
C4S C4S 1.93(4) 2_656
C4S C3S 1.543(13) .
C4S C3S 0.43(4) 2_656
C3S O4S 1.63(3) 2_656
C3S C4S 0.43(4) 2_656
C3S C3S 1.19(4) 2_656

loop_
_geom_torsion_atom_site_label_1
_geom_torsion_atom_site_label_2
_geom_torsion_atom_site_label_3
_geom_torsion_atom_site_label_4
_geom_torsion
_geom_torsion_site_symmetry_1
_geom_torsion_site_symmetry_4
F1 C5 C4 C9 -179.0(5) . .
O4 C12 C11 N1 -58.7(6) . .
O4 C12 C11 C13 64.5(6) . .
O3 C3 C2 C1 179.4(6) . .
O3 C3 C2 C10 -0.4(9) . .
N3 C16 C17 N2 -57.1(7) . .
N2 C14 C15 N3 53.8(7) . .
N2 C6 C5 F1 -2.1(10) . .
N2 C6 C5 C4 178.9(7) . .
N2 C6 C7 O4 0.7(10) . .
N2 C6 C7 C8 -178.0(5) . .
N1 C8 C7 O4 -1.6(9) . .
N1 C8 C7 C6 177.1(5) . .
C18 N3 C16 C17 -180.0(6) . .
C18 N3 C15 C14 -178.0(7) . .
C16 N3 C15 C14 -56.5(8) . .
C17 N2 C14 C15 -54.2(7) . .
C17 N2 C6 C5 -45.0(10) . .
C17 N2 C6 C7 134.0(7) . .
C14 N2 C17 C16 55.0(8) . .
C14 N2 C6 C5 130.2(7) . .
C14 N2 C6 C7 -50.8(10) . .
C15 N3 C16 C17 58.8(8) . .
C6 N2 C17 C16 -129.4(7) . .
C6 N2 C14 C15 130.3(6) . .
C6 C5 C4 C9 0.0(10) . .
C5 C6 C7 O4 179.8(5) . .
C5 C6 C7 C8 1.1(10) . .
C5 C4 C9 C3 -179.8(5) . .
C5 C4 C9 C8 -0.6(9) . .
C4 C9 C3 O3 -2.2(9) . .
C4 C9 C3 C2 177.1(5) . .
C4 C9 C8 N1 -177.4(6) . .
C4 C9 C8 C7 1.5(9) . .
C9 C3 C2 C1 0.1(8) . .
C9 C3 C2 C10 -179.8(5) . .
C9 C8 C7 O4 179.6(5) . .
C9 C8 C7 C6 -1.7(9) . .
C3 C9 C8 N1 1.9(8) . .
C3 C9 C8 C7 -179.3(5) . .
C3 C2 C1 N1 2.3(9) . .
C3 C2 C10 O1 -2.2(9) . .
C3 C2 C10 O2 179.7(6) . .
C1 N1 C8 C9 0.5(8) . .
C1 N1 C8 C7 -178.4(5) . .
C1 N1 C11 C12 -151.7(5) . .
C1 N1 C11 C13 83.5(7) . .
C1 C2 C10 O1 178.0(6) . .
C1 C2 C10 O2 -0.2(10) . .
C8 N1 C1 C2 -2.6(9) . .
C8 N1 C11 C12 32.1(7) . .
C8 N1 C11 C13 -92.7(6) . .
C8 C9 C3 O3 178.6(6) . .
C8 C9 C3 C2 -2.1(8) . .
C7 O4 C12 C11 58.0(6) . .
C7 C6 C5 F1 178.8(6) . .
C7 C6 C5 C4 -0.3(10) . .
C12 O4 C7 C6 154.2(6) . .
C12 O4 C7 C8 -27.1(8) . .
C11 N1 C1 C2 -178.6(5) . .
C11 N1 C8 C9 176.6(5) . .
C11 N1 C8 C7 -2.2(8) . .
C10 C2 C1 N1 -177.9(6) . .
O1S C1S C2S O2S 63.2(14) . .
O4S C4S C3S O4S -71(2) . 2_656
O4S C4S C3S O3S 57(4) . .
O4S C4S C3S C4S -133(16) . 2_656
O4S C4S C3S C3S -115(12) . 2_656
O3S C4S C3S O4S 46(3) 2_656 2_656
O3S C4S C3S O3S 174(2) 2_656 .
O3S C4S C3S C4S -15(18) 2_656 2_656
O3S C4S C3S C3S 3(9) 2_656 2_656
C4S O3S C3S O4S -49(6) 2_656 2_656
C4S O3S C3S C4S 176(10) 2_656 .
C4S O3S C3S C3S 178(8) 2_656 2_656
C4S C4S C3S O4S 62(16) 2_656 2_656
C4S C4S C3S O3S -171(20) 2_656 .
C4S C4S C3S C3S 18(28) 2_656 2_656
C3S O4S C4S O3S -83(8) 2_656 2_656
C3S O4S C4S C4S 24(5) 2_656 2_656
C3S O4S C4S C3S 29(6) 2_656 .
C3S C4S C3S O4S 44(12) 2_656 2_656
C3S C4S C3S O3S 171(8) 2_656 .
C3S C4S C3S C4S -18(28) 2_656 2_656

loop_
_twin_individual_id
_twin_individual_mass_fraction_refined
1 -3(2)
2 4(2)
